data_1502068
loop_
_publ_author_name
'Brichacek, Matthew'
'Villalobos, Mauricio Navarro'
'Plichta, Alexandra'
'Njardarson, Jon T.'

_publ_section_title
;
 Stereospecific ring expansion of chiral vinyl aziridines.
;
_journal_issue 5
_journal_name_full 'Organic letters'
_journal_page_first 1110
_journal_page_last 1113
_journal_paper_doi 10.1021/ol200263g
_journal_volume 13
_journal_year 2011
_chemical_absolute_configuration ad
_chemical_formula_moiety 'C17 H29 N O4 S'
_chemical_formula_sum 'C17 H29 N O4 S'
_chemical_formula_weight 343.47
_chemical_name_systematic
; 
 ? 
;
_space_group_IT_number 19
_symmetry_cell_setting orthorhombic
_symmetry_space_group_name_Hall 'P 2ac 2ab'
_symmetry_space_group_name_H-M 'P 21 21 21'
_atom_sites_solution_hydrogens mixed
_atom_sites_solution_primary direct
_atom_sites_solution_secondary difmap
_audit_creation_method SHELXL-97
_cell_angle_alpha 90.00
_cell_angle_beta 90.00
_cell_angle_gamma 90.00
_cell_formula_units_Z 4
_cell_length_a 5.6398(5)
_cell_length_b 15.6910(17)
_cell_length_c 20.963(2)
_cell_measurement_reflns_used 5414
_cell_measurement_temperature 173(2)
_cell_measurement_theta_max 27.27
_cell_measurement_theta_min 2.34
_cell_volume 1855.1(3)
_computing_cell_refinement 'Bruker SAINT+'
_computing_data_collection 'Bruker APEX2'
_computing_data_reduction 'Bruker SAINT+'
_computing_molecular_graphics 'Bruker SHELXTL'
_computing_publication_material 'Bruker SHELXTL'
_computing_structure_refinement 'SHELXL-97 (Sheldrick, 1997)'
_computing_structure_solution 'SHELXS-97 (Sheldrick, 1990)'
_diffrn_ambient_temperature 173(2)
_diffrn_measured_fraction_theta_full 0.982
_diffrn_measured_fraction_theta_max 0.982
_diffrn_measurement_device_type 'Bruker X8 APEX II diffractometer'
_diffrn_measurement_method 'phi and omega scans'
_diffrn_radiation_monochromator graphite
_diffrn_radiation_source 'fine-focus sealed tube'
_diffrn_radiation_type MoK\a
_diffrn_radiation_wavelength 0.71073
_diffrn_reflns_av_R_equivalents 0.0370
_diffrn_reflns_av_sigmaI/netI 0.0491
_diffrn_reflns_limit_h_max 7
_diffrn_reflns_limit_h_min -6
_diffrn_reflns_limit_k_max 16
_diffrn_reflns_limit_k_min -20
_diffrn_reflns_limit_l_max 26
_diffrn_reflns_limit_l_min -27
_diffrn_reflns_number 15524
_diffrn_reflns_theta_full 27.48
_diffrn_reflns_theta_max 27.48
_diffrn_reflns_theta_min 1.62
_diffrn_standards_number 0
_exptl_absorpt_coefficient_mu 0.193
_exptl_absorpt_correction_T_max 0.9952
_exptl_absorpt_correction_T_min 0.8609
_exptl_absorpt_correction_type multi-scan
_exptl_absorpt_process_details SADABS
_exptl_crystal_colour colourless
_exptl_crystal_density_diffrn 1.230
_exptl_crystal_density_method 'not measured'
_exptl_crystal_description flat
_exptl_crystal_F_000 744
_exptl_crystal_size_max 0.80
_exptl_crystal_size_mid 0.20
_exptl_crystal_size_min 0.03
_refine_diff_density_max 0.196
_refine_diff_density_min -0.342
_refine_diff_density_rms 0.047
_refine_ls_abs_structure_details 'Flack H D (1983), Acta Cryst. A39, 876-881'
_refine_ls_abs_structure_Flack -0.07(7)
_refine_ls_extinction_method none
_refine_ls_goodness_of_fit_ref 1.027
_refine_ls_hydrogen_treatment mixed
_refine_ls_matrix_type full
_refine_ls_number_parameters 313
_refine_ls_number_reflns 4172
_refine_ls_number_restraints 0
_refine_ls_restrained_S_all 1.027
_refine_ls_R_factor_all 0.0592
_refine_ls_R_factor_gt 0.0353
_refine_ls_shift/su_max 0.001
_refine_ls_shift/su_mean 0.000
_refine_ls_structure_factor_coef Fsqd
_refine_ls_weighting_details 'calc w=1/[\s^2^(Fo^2^)+(0.0430P)^2^+0.0348P] where P=(Fo^2^+2Fc^2^)/3'
_refine_ls_weighting_scheme calc
_refine_ls_wR_factor_gt 0.0717
_refine_ls_wR_factor_ref 0.0817
_reflns_number_gt 3321
_reflns_number_total 4172
_reflns_threshold_expression >2sigma(I)
_cod_data_source_file ol200263g_si_002.cif
_cod_data_source_block mnv1
_cod_depositor_comments
;
The following automatic conversions were performed:

'_symmetry_cell_setting' value 'Orthorhombic' changed to
'orthorhombic' according to
/home/saulius/struct/CIF-dictionaries/cif_core.dic dictionary named
'cif_core.dic' version 2.4.1 from 2010-06-29.

Automatic conversion script
Id: cif_fix_values 1715 2011-07-08 13:25:40Z adriana 
;
_cod_original_sg_symbol_H-M P2(1)2(1)2(1)
_cod_database_code 1502068

loop_
_symmetry_equiv_pos_as_xyz
'x, y, z'
'-x+1/2, -y, z+1/2'
'-x, y+1/2, -z+1/2'
'x+1/2, -y+1/2, -z'

loop_
_atom_site_label
_atom_site_type_symbol
_atom_site_fract_x
_atom_site_fract_y
_atom_site_fract_z
_atom_site_U_iso_or_equiv
_atom_site_adp_type
_atom_site_occupancy
_atom_site_symmetry_multiplicity
_atom_site_calc_flag
_atom_site_refinement_flags
S1 S 0.33943(7) 0.50545(3) 0.81454(2) 0.02109(12) Uani 1 1 d .
O1 O 0.3610(2) 0.35441(8) 0.68567(6) 0.0278(3) Uani 1 1 d .
O2 O 0.5373(2) 0.46634(9) 0.63668(6) 0.0267(3) Uani 1 1 d .
O3 O 0.2025(2) 0.47398(8) 0.86729(6) 0.0284(3) Uani 1 1 d .
O4 O 0.2228(2) 0.52317(9) 0.75504(6) 0.0282(3) Uani 1 1 d .
N1 N 0.5527(3) 0.43719(10) 0.80234(7) 0.0210(4) Uani 1 1 d .
C1 C 0.5787(3) 0.35703(13) 0.83954(9) 0.0217(4) Uani 1 1 d .
H1 H 0.432(4) 0.3249(13) 0.8386(8) 0.022(5) Uiso 1 1 d .
C2 C 0.6521(4) 0.36877(14) 0.90903(9) 0.0276(5) Uani 1 1 d .
H2B H 0.791(4) 0.4078(13) 0.9088(9) 0.028(6) Uiso 1 1 d .
H2A H 0.537(4) 0.3985(14) 0.9341(10) 0.034(6) Uiso 1 1 d .
C3 C 0.7274(4) 0.28316(15) 0.93692(10) 0.0318(5) Uani 1 1 d .
H3B H 0.591(4) 0.2453(15) 0.9336(9) 0.036(6) Uiso 1 1 d .
H3A H 0.759(3) 0.2886(11) 0.9820(9) 0.016(5) Uiso 1 1 d .
C4 C 0.9377(4) 0.24590(16) 0.90124(10) 0.0314(5) Uani 1 1 d .
H4B H 0.996(4) 0.1926(15) 0.9218(10) 0.034(6) Uiso 1 1 d .
H4A H 1.071(5) 0.2844(16) 0.9041(11) 0.048(7) Uiso 1 1 d .
C5 C 0.8793(4) 0.23388(15) 0.83057(10) 0.0325(5) Uani 1 1 d .
H5B H 0.771(4) 0.1864(13) 0.8262(9) 0.031(6) Uiso 1 1 d .
H5A H 1.015(5) 0.2191(15) 0.8092(10) 0.046(7) Uiso 1 1 d .
C6 C 0.7719(3) 0.31322(12) 0.80296(9) 0.0233(4) Uani 1 1 d .
C7 C 0.8294(4) 0.35477(13) 0.75034(9) 0.0240(4) Uani 1 1 d .
H7 H 0.956(4) 0.3400(13) 0.7208(9) 0.028(6) Uiso 1 1 d .
C8 C 0.6730(4) 0.43097(13) 0.73985(8) 0.0209(4) Uani 1 1 d .
H8 H 0.757(3) 0.4795(12) 0.7308(7) 0.014(5) Uiso 1 1 d .
C9 C 0.5006(3) 0.41230(12) 0.68497(9) 0.0216(4) Uani 1 1 d .
C10 C 0.3939(4) 0.46020(15) 0.57762(9) 0.0318(5) Uani 1 1 d .
C11 C 0.4449(5) 0.37633(18) 0.54468(11) 0.0511(7) Uani 1 1 d .
H11A H 0.6167 0.3687 0.5407 0.077 Uiso 1 1 calc R
H11B H 0.3729 0.3765 0.5021 0.077 Uiso 1 1 calc R
H11C H 0.3781 0.3295 0.5699 0.077 Uiso 1 1 calc R
C12 C 0.1334(4) 0.4721(2) 0.59327(12) 0.0440(7) Uani 1 1 d .
H12C H 0.045(4) 0.4804(14) 0.5523(10) 0.038(6) Uiso 1 1 d .
H12B H 0.104(5) 0.5193(18) 0.6199(13) 0.066(9) Uiso 1 1 d .
H12A H 0.074(5) 0.4273(17) 0.6124(12) 0.052(9) Uiso 1 1 d .
C13 C 0.4843(5) 0.5347(2) 0.53900(13) 0.0512(8) Uani 1 1 d .
H13C H 0.412(4) 0.5338(15) 0.5007(11) 0.045(7) Uiso 1 1 d .
H13B H 0.648(6) 0.5268(19) 0.5343(12) 0.072(9) Uiso 1 1 d .
H13A H 0.440(5) 0.5908(18) 0.5635(12) 0.067(9) Uiso 1 1 d .
C14 C 0.4771(3) 0.60557(13) 0.83934(9) 0.0235(4) Uani 1 1 d .
C15 C 0.6149(4) 0.59171(16) 0.90091(11) 0.0332(5) Uani 1 1 d .
H15C H 0.678(4) 0.6465(15) 0.9153(9) 0.033(6) Uiso 1 1 d .
H15B H 0.504(4) 0.5674(14) 0.9354(10) 0.035(6) Uiso 1 1 d .
H15A H 0.751(4) 0.5553(14) 0.8943(10) 0.036(6) Uiso 1 1 d .
C16 C 0.2698(4) 0.66674(15) 0.85043(11) 0.0314(5) Uani 1 1 d .
H16C H 0.174(4) 0.6755(14) 0.8113(10) 0.038(6) Uiso 1 1 d .
H16B H 0.349(5) 0.7201(16) 0.8646(11) 0.052(7) Uiso 1 1 d .
H16A H 0.158(4) 0.6448(14) 0.8799(11) 0.045(7) Uiso 1 1 d .
C17 C 0.6380(4) 0.63835(16) 0.78652(11) 0.0319(5) Uani 1 1 d .
H17B H 0.562(5) 0.6346(15) 0.7425(12) 0.051(7) Uiso 1 1 d .
H17A H 0.781(4) 0.6045(15) 0.7817(10) 0.039(6) Uiso 1 1 d .
H17C H 0.686(4) 0.6961(15) 0.7968(10) 0.036(6) Uiso 1 1 d .

loop_
_atom_site_aniso_label
_atom_site_aniso_U_11
_atom_site_aniso_U_22
_atom_site_aniso_U_33
_atom_site_aniso_U_23
_atom_site_aniso_U_13
_atom_site_aniso_U_12
S1 0.01789(19) 0.0239(3) 0.0215(2) -0.0010(2) 0.00057(17) -0.0014(2)
O1 0.0284(7) 0.0271(8) 0.0280(7) -0.0003(6) -0.0026(6) -0.0049(6)
O2 0.0255(7) 0.0354(9) 0.0192(7) 0.0064(6) -0.0017(5) -0.0024(6)
O3 0.0268(7) 0.0278(8) 0.0307(7) -0.0009(6) 0.0084(5) -0.0019(6)
O4 0.0264(7) 0.0306(8) 0.0276(7) -0.0022(6) -0.0060(5) 0.0016(6)
N1 0.0224(8) 0.0239(9) 0.0167(8) 0.0018(7) 0.0033(6) 0.0016(6)
C1 0.0234(10) 0.0210(11) 0.0206(10) 0.0033(8) 0.0013(8) -0.0042(8)
C2 0.0349(11) 0.0297(12) 0.0182(10) 0.0010(9) 0.0027(9) 0.0023(11)
C3 0.0383(12) 0.0352(14) 0.0221(11) 0.0085(10) 0.0013(9) 0.0000(11)
C4 0.0356(12) 0.0327(14) 0.0260(11) 0.0047(10) -0.0071(9) 0.0022(11)
C5 0.0342(13) 0.0327(13) 0.0305(12) -0.0005(10) -0.0041(9) 0.0074(10)
C6 0.0250(10) 0.0249(11) 0.0199(10) -0.0044(8) -0.0036(7) -0.0011(8)
C7 0.0201(9) 0.0312(12) 0.0207(10) -0.0047(8) 0.0005(8) 0.0006(9)
C8 0.0215(9) 0.0234(11) 0.0178(9) 0.0018(8) 0.0035(8) -0.0052(9)
C9 0.0217(9) 0.0255(11) 0.0177(9) 0.0021(9) 0.0029(8) 0.0020(8)
C10 0.0290(12) 0.0483(15) 0.0180(10) 0.0051(10) -0.0036(8) 0.0054(10)
C11 0.0597(16) 0.071(2) 0.0229(12) -0.0104(12) -0.0063(11) 0.0121(14)
C12 0.0309(12) 0.068(2) 0.0330(13) 0.0084(14) -0.0032(10) 0.0085(13)
C13 0.0429(16) 0.079(2) 0.0320(14) 0.0268(14) -0.0018(11) 0.0027(15)
C14 0.0234(10) 0.0203(11) 0.0267(10) -0.0004(8) -0.0019(8) -0.0005(8)
C15 0.0350(13) 0.0291(14) 0.0356(13) -0.0054(11) -0.0100(10) -0.0025(11)
C16 0.0287(12) 0.0270(13) 0.0385(14) -0.0033(11) 0.0010(10) 0.0012(9)
C17 0.0270(12) 0.0280(13) 0.0407(14) 0.0002(10) 0.0057(10) -0.0036(11)

loop_
_atom_type_symbol
_atom_type_description
_atom_type_scat_dispersion_real
_atom_type_scat_dispersion_imag
_atom_type_scat_source
C C 0.0033 0.0016 'International Tables Vol C Tables 4.2.6.8 and 6.1.1.4'
H H 0.0000 0.0000 'International Tables Vol C Tables 4.2.6.8 and 6.1.1.4'
N N 0.0061 0.0033 'International Tables Vol C Tables 4.2.6.8 and 6.1.1.4'
O O 0.0106 0.0060 'International Tables Vol C Tables 4.2.6.8 and 6.1.1.4'
S S 0.1246 0.1234 'International Tables Vol C Tables 4.2.6.8 and 6.1.1.4'

loop_
_geom_angle_atom_site_label_1
_geom_angle_atom_site_label_2
_geom_angle_atom_site_label_3
_geom_angle
O3 S1 O4 119.26(8)
O3 S1 N1 106.95(8)
O4 S1 N1 109.17(8)
O3 S1 C14 107.75(8)
O4 S1 C14 105.95(8)
N1 S1 C14 107.21(9)
C9 O2 C10 120.45(15)
C8 N1 C1 111.32(14)
C8 N1 S1 121.40(12)
C1 N1 S1 123.09(12)
N1 C1 C6 101.02(14)
N1 C1 C2 115.18(17)
C6 C1 C2 110.28(17)
C1 C2 C3 109.59(18)
C4 C3 C2 111.57(19)
C3 C4 C5 110.86(19)
C6 C5 C4 111.00(19)
C7 C6 C5 129.20(19)
C7 C6 C1 112.27(18)
C5 C6 C1 118.45(17)
C6 C7 C8 111.76(17)
N1 C8 C7 101.09(14)
N1 C8 C9 112.70(15)
C7 C8 C9 109.26(15)
O1 C9 O2 126.16(17)
O1 C9 C8 123.39(17)
O2 C9 C8 110.38(15)
O2 C10 C13 102.31(19)
O2 C10 C11 109.50(17)
C13 C10 C11 111.4(2)
O2 C10 C12 109.88(16)
C13 C10 C12 110.3(2)
C11 C10 C12 112.9(2)
C15 C14 C17 111.14(18)
C15 C14 C16 110.53(18)
C17 C14 C16 110.75(18)
C15 C14 S1 109.58(15)
C17 C14 S1 109.69(14)
C16 C14 S1 104.95(14)

loop_
_geom_bond_atom_site_label_1
_geom_bond_atom_site_label_2
_geom_bond_distance
S1 O3 1.4361(13)
S1 O4 1.4373(13)
S1 N1 1.6307(16)
S1 C14 1.828(2)
O1 C9 1.202(2)
O2 C9 1.337(2)
O2 C10 1.482(2)
N1 C8 1.479(2)
N1 C1 1.487(2)
C1 C6 1.499(3)
C1 C2 1.526(3)
C2 C3 1.525(3)
C3 C4 1.519(3)
C4 C5 1.529(3)
C5 C6 1.501(3)
C6 C7 1.322(3)
C7 C8 1.502(3)
C8 C9 1.535(3)
C10 C13 1.511(4)
C10 C11 1.514(4)
C10 C12 1.517(3)
C14 C15 1.522(3)
C14 C17 1.521(3)
C14 C16 1.530(3)
